data_2108415
loop_
_publ_author_name
'K\"ohler, Christian'
'L\"ubben, Jens'
'Krause, Lennard'
'Hoffmann, Christina'
'Herbst-Irmer, Regine'
'Stalke, Dietmar'

_publ_section_title
;
 Comparison of different strategies for modelling hydrogen atoms in charge
 density analyses
;
_journal_issue 3
_journal_name_full 'Acta Crystallographica Section B'
_journal_page_first
;
;
_journal_paper_doi 10.1107/S2052520619004517
_journal_volume 75
_journal_year 2019
_chemical_formula_moiety 'C38 H28 P2 S2, 2(C7H8)'
_chemical_formula_sum 'C52 H44 P2 S2'
_chemical_formula_weight 794.93
_space_group_crystal_system monoclinic
_space_group_IT_number 14
_space_group_name_Hall '-P 2yn'
_space_group_name_H-M_alt 'P 1 21/n 1'
_symmetry_space_group_name_Hall '-P 2yn'
_symmetry_space_group_name_H-M 'P 1 21/n 1'
_audit_conform_dict_location ftp://ftp.iucr.org/pub/cif_core.dic
_audit_conform_dict_name cif_core.dic
_audit_conform_dict_version 2.3
_audit_creation_date '07-May-19 T14:24:44-00:00'
_audit_creation_method 'XD routine XDCIF'
_cell_angle_alpha 90
_cell_angle_beta 103.813
_cell_angle_gamma 90
_cell_formula_units_Z 2
_cell_length_a 10.7687
_cell_length_b 14.7934
_cell_length_c 13.4133
_cell_measurement_reflns_used 9597
_cell_measurement_temperature 100(2)
_cell_measurement_theta_max 30.4435
_cell_measurement_theta_min 2.188
_cell_volume 2075.019
_computing_molecular_graphics 'Volkov et al, (2006)'
_computing_publication_material 'Volkov et al, (2006)'
_computing_structure_refinement 'Volkov et al, (2006)'
_diffrn_ambient_temperature 100(2)
_diffrn_measured_fraction_theta_full 1.000
_diffrn_measured_fraction_theta_max 0.994
_diffrn_measurement_device_type 'Bruker Smart APEX II Ultra'
_diffrn_radiation_type MoK\a
_diffrn_radiation_wavelength 0.71073
_diffrn_reflns_av_R_equivalents 0.0324
_diffrn_reflns_av_unetI/netI 0.0186
_diffrn_reflns_limit_h_max 24
_diffrn_reflns_limit_h_min -24
_diffrn_reflns_limit_k_max 33
_diffrn_reflns_limit_k_min -27
_diffrn_reflns_limit_l_max 29
_diffrn_reflns_limit_l_min -29
_diffrn_reflns_number 194731
_diffrn_reflns_theta_full 25.242
_diffrn_reflns_theta_max 52.918
_diffrn_reflns_theta_min 2.083
_diffrn_source 'BRUKER Rotating Anode'
_exptl_absorpt_coefficient_mu 0.242
_exptl_absorpt_correction_T_max 0.7504
_exptl_absorpt_correction_T_min 0.7080
_exptl_absorpt_correction_type multi-scan
_exptl_absorpt_process_details SADABS-2016/2
_exptl_crystal_colour yellow
_exptl_crystal_density_diffrn 1.272
_exptl_crystal_description block
_exptl_crystal_F_000 836
_exptl_crystal_size_max 0.25
_exptl_crystal_size_mid 0.2
_exptl_crystal_size_min 0.2
_refine_diff_density_max 0.252
_refine_diff_density_min -0.191
_refine_diff_density_rms 0.034
_refine_ls_extinction_method none
_refine_ls_goodness_of_fit_ref 1.287
_refine_ls_matrix_type full
_refine_ls_number_parameters 682
_refine_ls_number_reflns 22130
_refine_ls_number_restraints 0
_refine_ls_R_factor_all 0.026
_refine_ls_R_factor_gt 0.026
_refine_ls_shift/su_max 0.06749
_refine_ls_structure_factor_coef Fsqd
_refine_ls_weighting_details
;
        calc w2 = 1/[s^2^(Fo^2^)]
;
_refine_ls_weighting_scheme calc
_refine_ls_wR_factor_ref 0.018
_reflns_number_gt 17007
_reflns_number_total 24426
_reflns_threshold_expression 'I > 2\s(I)'
_cod_data_source_file bm5108sup1.cif
_cod_data_source_block SPAnPS_Neutron
_cod_original_cell_volume 2075.0181745753
_cod_database_code 2108415

loop_
_space_group_symop_id
_space_group_symop_operation_xyz
1 +X,+Y,+Z
2 1/2-X,1/2+Y,1/2-Z
3 -X,-Y,-Z
4 1/2+X,1/2-Y,1/2+Z

loop_
_atom_local_axes_atom_label
_atom_local_axes_atom0
_atom_local_axes_ax1
_atom_local_axes_atom1
_atom_local_axes_atom2
_atom_local_axes_ax2
S(1) P(1) Z S(1) C(2) Y
P(1) S(1) Z P(1) C(14) Y
C(1) C(2) X C(1) C(3) Y
C(2) P(1) Z C(2) C(3) X
C(3) C(2) X C(3) C(4) Y
C(4) C(3) X C(4) C(5) Y
C(5) C(4) X C(5) C(6) Y
C(6) C(5) X C(6) C(7) Y
C(7) C(6) X C(7) C(5) Y
C(8) P(1) Z C(8) C(13) Y
C(9) C(8) X C(9) C(10) Y
C(10) DUM0 Z C(10) C(11) X
C(11) DUM1 Z C(11) C(12) X
C(12) DUM2 Z C(12) C(13) X
C(13) C(8) X C(13) C(12) Y
C(14) P(1) Z C(14) C(19) Y
C(15) C(14) X C(15) C(16) Y
C(16) DUM3 Z C(16) C(17) X
C(17) DUM4 Z C(17) C(18) X
C(18) DUM5 Z C(18) C(19) X
C(19) C(14) X C(19) C(18) Y
C(20) C(21) Z C(20) H(20C) X
C(21) C(20) X C(21) C(26) Y
C(22) C(21) X C(22) C(23) Y
C(23) DUM6 Z C(23) C(24) X
C(24) DUM7 Z C(24) C(25) X
C(25) DUM8 Z C(25) C(26) X
C(26) C(21) X C(26) C(25) Y
H(4) C(4) Z H(4) C(3) Y
H(5) C(5) Z H(5) C(4) Y
H(6) C(6) Z H(6) C(5) Y
H(7) C(7) Z H(7) C(6) Y
H(9) C(9) Z H(9) C(8) Y
H(10) C(10) Z H(10) C(9) Y
H(11) C(11) Z H(11) C(10) Y
H(12) C(12) Z H(12) C(11) Y
H(13) C(13) Z H(13) C(8) Y
H(15) C(15) Z H(15) C(14) Y
H(16) C(16) Z H(16) C(15) Y
H(17) C(17) Z H(17) C(16) Y
H(18) C(18) Z H(18) C(17) Y
H(19) C(19) Z H(19) C(14) Y
H(20A) C(20) Z H(20A) H(20B) Y
H(20B) C(20) Z H(20B) H(20A) Y
H(20C) C(20) Z H(20C) H(20A) Y
H(22) C(22) Z H(22) C(21) Y
H(23) C(23) Z H(23) C(22) Y
H(24) C(24) Z H(24) C(23) Y
H(25) C(25) Z H(25) C(24) Y
H(26) C(26) Z H(26) C(21) Y

loop_
_atom_rho_multipole_atom_label
_atom_rho_multipole_coeff_Pv
_atom_rho_multipole_coeff_P00
_atom_rho_multipole_coeff_P11
_atom_rho_multipole_coeff_P1-1
_atom_rho_multipole_coeff_P10
_atom_rho_multipole_coeff_P20
_atom_rho_multipole_coeff_P21
_atom_rho_multipole_coeff_P2-1
_atom_rho_multipole_coeff_P22
_atom_rho_multipole_coeff_P2-2
_atom_rho_multipole_coeff_P30
_atom_rho_multipole_coeff_P31
_atom_rho_multipole_coeff_P3-1
_atom_rho_multipole_coeff_P32
_atom_rho_multipole_coeff_P3-2
_atom_rho_multipole_coeff_P33
_atom_rho_multipole_coeff_P3-3
_atom_rho_multipole_coeff_P40
_atom_rho_multipole_coeff_P41
_atom_rho_multipole_coeff_P4-1
_atom_rho_multipole_coeff_P42
_atom_rho_multipole_coeff_P4-2
_atom_rho_multipole_coeff_P43
_atom_rho_multipole_coeff_P4-3
_atom_rho_multipole_coeff_P44
_atom_rho_multipole_coeff_P4-4
_atom_rho_multipole_kappa
_atom_rho_multipole_kappa_prime0
_atom_rho_multipole_kappa_prime1
_atom_rho_multipole_kappa_prime2
_atom_rho_multipole_kappa_prime3
_atom_rho_multipole_kappa_prime4
S(1) 6.11(2) 0 0 0 -0.113(10) -0.157(9) 0 0 0 0 0.019(8) 0 0 0 0 0 0 0.012(9) 0 0 0 0 0 0 0 0 0.9610(9) 0.968246 0.968246 0.968246 0.968246 0.968246
P(1) 5.92(5) 0 0 0 0.148(13) 0.239(12) 0 0 0 0 0.632(15) 0 0 0 0 -0.120(6) -0.446(10) 0.068(10) 0 0 0 0 0.078(7) 0.269(10) 0 0 0.9037(17) 0.764543 0.764543 0.764543 0.764543 0.764543
C(1) 3.920(17) 0 0.027(7) 0.026(7) 0 -0.145(6) 0 0 0.017(7) 0.019(7) 0 -0.007(6) -0.009(6) 0 0 0.191(7) -0.035(7) -0.022(8) 0 0 -0.020(7) 0.010(8) 0 0 0.014(9) 0.022(9) 1.0025(11) 1.026841 1.026841 1.026841 1.026841 1.026841
C(2) 3.91(3) 0 0 0 -0.075(7) 0.031(7) 0 0 0.153(7) 0 0.213(8) 0 0 -0.143(8) 0 0 0 0.022(10) 0 0 0.009(9) 0 0 0 0.010(8) 0 1.0049(16) 0.96276 0.96276 0.96276 0.96276 0.96276
C(3) 4.022(18) 0 -0.031(7) -0.014(7) 0 -0.187(6) 0 0 0.008(7) 0.015(7) 0 0.027(6) -0.004(6) 0 0 0.242(7) 0.014(7) 0.008(8) 0 0 0.010(8) 0.018(8) 0 0 -0.051(9) -0.004(9) 1.0025(11) 1.026841 1.026841 1.026841 1.026841 1.026841
C(4) 4.03(2) 0 0.000(9) 0.043(9) 0 -0.198(7) 0 0 -0.021(8) -0.037(9) 0 0.006(7) 0.026(7) 0 0 0.212(9) -0.007(8) 0.009(8) 0 0 -0.023(8) 0.007(8) 0 0 -0.013(9) 0.000(9) 0.9945(10) 0.993829 0.993829 0.993829 0.993829 0.993829
C(5) 3.90(2) 0 0.026(15) 0.030(14) 0 -0.204(8) 0 0 0.027(10) -0.023(9) 0 0.049(9) 0.000(8) 0 0 0.229(11) 0.024(10) 0.015(9) 0 0 0.000(9) -0.012(9) 0 0 -0.015(10) -0.007(10) 1.0031(10) 0.995939 0.995939 0.995939 0.995939 0.995939
C(6) 3.93(2) 0 0.027(16) 0.089(13) 0 -0.197(8) 0 0 0.001(10) -0.008(9) 0 0.010(10) 0.028(8) 0 0 0.248(11) 0.009(10) 0.024(9) 0 0 0.027(9) -0.002(9) 0 0 0.017(11) 0.009(10) 1.0031(10) 0.995939 0.995939 0.995939 0.995939 0.995939
C(7) 4.07(2) 0 -0.002(10) 0.033(8) 0 -0.193(7) 0 0 0.012(9) -0.034(8) 0 0.048(7) 0.006(6) 0 0 0.251(9) 0.009(8) 0.036(8) 0 0 0.019(8) 0.025(8) 0 0 -0.028(9) -0.007(9) 0.9945(10) 0.993829 0.993829 0.993829 0.993829 0.993829
C(8) 3.76(2) 0 0 0 -0.031(6) 0.014(5) 0 0 -0.132(5) 0 0.153(5) 0 0 0.099(5) 0 0 0 0.033(7) 0 0 0.032(6) 0 0 0 0.008(5) 0 1.0085(14) 1.015555 1.015555 1.015555 1.015555 1.015555
C(9) 4.049(11) 0 0.063(4) 0.045(3) 0 -0.202(3) 0 0 0.040(4) 0.007(3) 0 0.006(3) 0.015(3) 0 0 0.263(4) 0.008(4) 0.016(4) 0 0 -0.002(4) -0.014(4) 0 0 0.030(4) 0.008(4) 0.9953(7) 0.982217 0.982217 0.982217 0.982217 0.982217
C(10) 3.947(5) 0 0 0 0.041(4) 0.080(3) 0 0 0.174(2) 0 -0.220(3) 0 0 0.135(3) 0 0 0 0.003(3) 0 0 0.003(3) 0 0 0 -0.006(3) 0 1.0001(7) 0.983308 0.983308 0.983308 0.983308 0.983308
C(11) 3.947(5) 0 0 0 0.041(4) 0.080(3) 0 0 0.174(2) 0 -0.220(3) 0 0 0.135(3) 0 0 0 0.003(3) 0 0 0.003(3) 0 0 0 -0.006(3) 0 1.0001(7) 0.983308 0.983308 0.983308 0.983308 0.983308
C(12) 3.947(5) 0 0 0 0.041(4) 0.080(3) 0 0 0.174(2) 0 -0.220(3) 0 0 0.135(3) 0 0 0 0.003(3) 0 0 0.003(3) 0 0 0 -0.006(3) 0 1.0001(7) 0.983308 0.983308 0.983308 0.983308 0.983308
C(13) 4.049(11) 0 0.063(4) 0.045(3) 0 -0.202(3) 0 0 0.040(4) 0.007(3) 0 0.006(3) 0.015(3) 0 0 0.263(4) 0.008(4) 0.016(4) 0 0 -0.002(4) -0.014(4) 0 0 0.030(4) 0.008(4) 0.9953(7) 0.982217 0.982217 0.982217 0.982217 0.982217
C(14) 3.76(2) 0 0 0 -0.031(6) 0.014(5) 0 0 -0.132(5) 0 0.153(5) 0 0 0.099(5) 0 0 0 0.033(7) 0 0 0.032(6) 0 0 0 0.008(5) 0 1.0085(14) 1.015555 1.015555 1.015555 1.015555 1.015555
C(15) 4.049(11) 0 0.063(4) 0.045(3) 0 -0.202(3) 0 0 0.040(4) 0.007(3) 0 0.006(3) 0.015(3) 0 0 0.263(4) 0.008(4) 0.016(4) 0 0 -0.002(4) -0.014(4) 0 0 0.030(4) 0.008(4) 0.9953(7) 0.982217 0.982217 0.982217 0.982217 0.982217
C(16) 3.947(5) 0 0 0 0.041(4) 0.080(3) 0 0 0.174(2) 0 -0.220(3) 0 0 0.135(3) 0 0 0 0.003(3) 0 0 0.003(3) 0 0 0 -0.006(3) 0 1.0001(7) 0.983308 0.983308 0.983308 0.983308 0.983308
C(17) 3.947(5) 0 0 0 0.041(4) 0.080(3) 0 0 0.174(2) 0 -0.220(3) 0 0 0.135(3) 0 0 0 0.003(3) 0 0 0.003(3) 0 0 0 -0.006(3) 0 1.0001(7) 0.983308 0.983308 0.983308 0.983308 0.983308
C(18) 3.947(5) 0 0 0 0.041(4) 0.080(3) 0 0 0.174(2) 0 -0.220(3) 0 0 0.135(3) 0 0 0 0.003(3) 0 0 0.003(3) 0 0 0 -0.006(3) 0 1.0001(7) 0.983308 0.983308 0.983308 0.983308 0.983308
C(19) 4.049(11) 0 0.063(4) 0.045(3) 0 -0.202(3) 0 0 0.040(4) 0.007(3) 0 0.006(3) 0.015(3) 0 0 0.263(4) 0.008(4) 0.016(4) 0 0 -0.002(4) -0.014(4) 0 0 0.030(4) 0.008(4) 0.9953(7) 0.982217 0.982217 0.982217 0.982217 0.982217
C(20) 5.10(8) 0 0 0 -0.18(3) 0.01(2) 0 0 0 0 0.60(2) 0 0 0 0 0.226(11) 0 0.031(15) 0 0 0 0 -0.207(13) 0 0 0 0.836(3) 0.845822 0.845822 0.845822 0.845822 0.845822
C(21) 3.89(9) 0 -0.15(3) 0.024(8) 0 -0.207(16) 0 0 0.006(19) 0.031(6) 0 -0.046(12) -0.035(7) 0 0 0.28(2) -0.037(8) 0.018(11) 0 0 -0.032(13) -0.027(9) 0 0 -0.132(19) -0.054(9) 0.961(4) 0.930858 0.930858 0.930858 0.930858 0.930858
C(22) 3.98(3) 0 0.04(2) 0.038(11) 0 -0.234(7) 0 0 -0.005(12) -0.105(9) 0 -0.003(8) -0.008(7) 0 0 0.223(11) -0.018(10) 0.051(7) 0 0 -0.022(8) 0.029(8) 0 0 0.043(10) 0.005(9) 0.9776(14) 0.986549 0.986549 0.986549 0.986549 0.986549
C(23) 4.038(8) 0 0 0 0.019(7) 0.087(4) 0 0 0.153(6) 0 -0.254(5) 0 0 0.158(6) 0 0 0 0.049(6) 0 0 0.005(6) 0 0 0 0.014(6) 0 0.9733(12) 0.971027 0.971027 0.971027 0.971027 0.971027
C(24) 4.038(8) 0 0 0 0.019(7) 0.087(4) 0 0 0.153(6) 0 -0.254(5) 0 0 0.158(6) 0 0 0 0.049(6) 0 0 0.005(6) 0 0 0 0.014(6) 0 0.9733(12) 0.971027 0.971027 0.971027 0.971027 0.971027
C(25) 4.038(8) 0 0 0 0.019(7) 0.087(4) 0 0 0.153(6) 0 -0.254(5) 0 0 0.158(6) 0 0 0 0.049(6) 0 0 0.005(6) 0 0 0 0.014(6) 0 0.9733(12) 0.971027 0.971027 0.971027 0.971027 0.971027
C(26) 3.98(3) 0 0.04(2) 0.038(11) 0 -0.234(7) 0 0 -0.005(12) -0.105(9) 0 -0.003(8) -0.008(7) 0 0 0.223(11) -0.018(10) 0.051(7) 0 0 -0.022(8) 0.029(8) 0 0 0.043(10) 0.005(9) 0.9776(14) 0.986549 0.986549 0.986549 0.986549 0.986549
H(4) 0.991(4) 0 0 0 0.166(2) 0.085(2) 0 0 0 0 0.0127 0 0 0 0 0 0 -0.002 0 0 0 0 0 0 0 0 1.13642 1.18 1.18 1.18 1.18 1.18
H(5) 0.991(4) 0 0 0 0.166(2) 0.085(2) 0 0 0 0 0.0127 0 0 0 0 0 0 -0.002 0 0 0 0 0 0 0 0 1.13642 1.18 1.18 1.18 1.18 1.18
H(6) 0.991(4) 0 0 0 0.166(2) 0.085(2) 0 0 0 0 0.0127 0 0 0 0 0 0 -0.002 0 0 0 0 0 0 0 0 1.13642 1.18 1.18 1.18 1.18 1.18
H(7) 0.991(4) 0 0 0 0.166(2) 0.085(2) 0 0 0 0 0.0127 0 0 0 0 0 0 -0.002 0 0 0 0 0 0 0 0 1.13642 1.18 1.18 1.18 1.18 1.18
H(9) 0.991(4) 0 0 0 0.166(2) 0.085(2) 0 0 0 0 0.0127 0 0 0 0 0 0 -0.002 0 0 0 0 0 0 0 0 1.13642 1.18 1.18 1.18 1.18 1.18
H(10) 0.991(4) 0 0 0 0.166(2) 0.085(2) 0 0 0 0 0.0127 0 0 0 0 0 0 -0.002 0 0 0 0 0 0 0 0 1.13642 1.18 1.18 1.18 1.18 1.18
H(11) 0.991(4) 0 0 0 0.166(2) 0.085(2) 0 0 0 0 0.0127 0 0 0 0 0 0 -0.002 0 0 0 0 0 0 0 0 1.13642 1.18 1.18 1.18 1.18 1.18
H(12) 0.991(4) 0 0 0 0.166(2) 0.085(2) 0 0 0 0 0.0127 0 0 0 0 0 0 -0.002 0 0 0 0 0 0 0 0 1.13642 1.18 1.18 1.18 1.18 1.18
H(13) 0.991(4) 0 0 0 0.166(2) 0.085(2) 0 0 0 0 0.0127 0 0 0 0 0 0 -0.002 0 0 0 0 0 0 0 0 1.13642 1.18 1.18 1.18 1.18 1.18
H(15) 0.991(4) 0 0 0 0.166(2) 0.085(2) 0 0 0 0 0.0127 0 0 0 0 0 0 -0.002 0 0 0 0 0 0 0 0 1.13642 1.18 1.18 1.18 1.18 1.18
H(16) 0.991(4) 0 0 0 0.166(2) 0.085(2) 0 0 0 0 0.0127 0 0 0 0 0 0 -0.002 0 0 0 0 0 0 0 0 1.13642 1.18 1.18 1.18 1.18 1.18
H(17) 0.991(4) 0 0 0 0.166(2) 0.085(2) 0 0 0 0 0.0127 0 0 0 0 0 0 -0.002 0 0 0 0 0 0 0 0 1.13642 1.18 1.18 1.18 1.18 1.18
H(18) 0.991(4) 0 0 0 0.166(2) 0.085(2) 0 0 0 0 0.0127 0 0 0 0 0 0 -0.002 0 0 0 0 0 0 0 0 1.13642 1.18 1.18 1.18 1.18 1.18
H(19) 0.991(4) 0 0 0 0.166(2) 0.085(2) 0 0 0 0 0.0127 0 0 0 0 0 0 -0.002 0 0 0 0 0 0 0 0 1.13642 1.18 1.18 1.18 1.18 1.18
H(20A) 0.634(18) 0 0 0 0.169(7) 0.017(8) 0 0 0 0 0.0196 0 0 0 0 0 0 0.0059 0 0 0 0 0 0 0 0 1.122183 1.18 1.18 1.18 1.18 1.18
H(20B) 0.634(18) 0 0 0 0.169(7) 0.017(8) 0 0 0 0 0.0196 0 0 0 0 0 0 0.0059 0 0 0 0 0 0 0 0 1.122183 1.18 1.18 1.18 1.18 1.18
H(20C) 0.634(18) 0 0 0 0.169(7) 0.017(8) 0 0 0 0 0.0196 0 0 0 0 0 0 0.0059 0 0 0 0 0 0 0 0 1.122183 1.18 1.18 1.18 1.18 1.18
H(22) 0.991(4) 0 0 0 0.166(2) 0.085(2) 0 0 0 0 0.0127 0 0 0 0 0 0 -0.002 0 0 0 0 0 0 0 0 1.13642 1.18 1.18 1.18 1.18 1.18
H(23) 0.991(4) 0 0 0 0.166(2) 0.085(2) 0 0 0 0 0.0127 0 0 0 0 0 0 -0.002 0 0 0 0 0 0 0 0 1.13642 1.18 1.18 1.18 1.18 1.18
H(24) 0.991(4) 0 0 0 0.166(2) 0.085(2) 0 0 0 0 0.0127 0 0 0 0 0 0 -0.002 0 0 0 0 0 0 0 0 1.13642 1.18 1.18 1.18 1.18 1.18
H(25) 0.991(4) 0 0 0 0.166(2) 0.085(2) 0 0 0 0 0.0127 0 0 0 0 0 0 -0.002 0 0 0 0 0 0 0 0 1.13642 1.18 1.18 1.18 1.18 1.18
H(26) 0.991(4) 0 0 0 0.166(2) 0.085(2) 0 0 0 0 0.0127 0 0 0 0 0 0 -0.002 0 0 0 0 0 0 0 0 1.13642 1.18 1.18 1.18 1.18 1.18

loop_
_atom_site_aniso_label
_atom_site_aniso_U_11
_atom_site_aniso_U_22
_atom_site_aniso_U_33
_atom_site_aniso_U_23
_atom_site_aniso_U_13
_atom_site_aniso_U_12
S(1) 0.02490(7) 0.02908(8) 0.03398(8) 0.00052(5) 0.01445(5) -0.00783(5)
P(1) 0.01548(6) 0.01513(6) 0.01523(6) -0.00090(3) 0.00434(3) -0.00151(3)
C(1) 0.01538(7) 0.01233(6) 0.01463(7) -0.00159(5) -0.00042(4) 0.00143(5)
C(2) 0.01549(7) 0.01247(6) 0.01409(6) -0.00133(4) 0.00087(4) 0.00083(5)
C(3) 0.01656(7) 0.01185(7) 0.01411(7) -0.00099(5) 0.00024(5) 0.00095(5)
C(4) 0.02262(8) 0.01308(7) 0.01591(8) 0.00043(6) 0.00027(5) 0.00120(6)
C(5) 0.02516(9) 0.01418(7) 0.01910(9) 0.00093(6) -0.00178(7) 0.00345(7)
C(6) 0.02239(8) 0.01655(8) 0.02078(9) -0.00120(6) -0.00252(6) 0.00618(6)
C(7) 0.01802(7) 0.01648(7) 0.01837(8) -0.00243(6) -0.00082(5) 0.00477(6)
C(8) 0.01962(7) 0.01460(7) 0.01287(6) 0.00016(4) 0.00218(5) -0.00073(4)
C(9) 0.03299(10) 0.02401(8) 0.01358(7) 0.00216(5) 0.00400(6) -0.00270(6)
C(10) 0.04198(12) 0.02950(10) 0.01519(7) 0.00269(6) -0.00409(7) -0.00109(8)
C(11) 0.03097(10) 0.02410(9) 0.02401(9) -0.00227(6) -0.00977(7) 0.00252(7)
C(12) 0.01903(7) 0.02139(8) 0.02694(9) -0.00454(6) -0.00291(6) 0.00135(6)
C(13) 0.01694(7) 0.01872(7) 0.01733(7) -0.00189(5) 0.00143(5) -0.00016(5)
C(14) 0.01793(7) 0.01509(7) 0.01547(6) -0.00175(4) 0.00442(5) 0.00190(5)
C(15) 0.03614(10) 0.02212(9) 0.02598(9) 0.00171(6) 0.01704(7) 0.01044(7)
C(16) 0.05858(16) 0.02227(9) 0.02984(10) 0.00122(7) 0.02058(10) 0.01757(9)
C(17) 0.04946(13) 0.01522(8) 0.02414(9) -0.00150(6) 0.00353(8) 0.00792(7)
C(18) 0.02729(9) 0.01407(7) 0.02548(8) 0.00110(5) -0.00140(6) -0.00040(5)
C(19) 0.01872(7) 0.01423(7) 0.02203(7) -0.00045(5) 0.00399(5) -0.00049(5)
C(20) 0.03226(16) 0.05893(19) 0.04003(14) -0.01386(13) 0.01369(13) -0.00746(14)
C(21) 0.02687(11) 0.03904(15) 0.02447(10) -0.00128(9) 0.01025(9) 0.00120(12)
C(22) 0.03320(14) 0.03927(16) 0.03407(12) -0.00344(10) 0.01211(10) 0.00455(11)
C(23) 0.04444(18) 0.04890(17) 0.04509(15) -0.01215(12) 0.02012(14) -0.00949(13)
C(24) 0.03322(14) 0.0795(3) 0.04303(16) -0.01332(16) 0.00886(12) -0.01409(17)
C(25) 0.03193(13) 0.0755(3) 0.04349(16) 0.00585(16) 0.00003(11) 0.00723(16)
C(26) 0.03645(15) 0.04452(17) 0.03715(13) 0.00808(11) 0.00812(11) 0.00626(13)
H(4) 0.048378 0.028693 0.02699 0.003421 0.011826 0.005402
H(5) 0.053698 0.028067 0.032642 0.009982 0.002984 0.009481
H(6) 0.041593 0.034592 0.040755 -0.001705 0.001624 0.01874
H(7) 0.04006 0.038566 0.029552 -0.003526 0.007251 0.013621
H(9) 0.049697 0.063209 0.03153 0.008122 0.018185 -0.008888
H(10) 0.07944 0.068457 0.020372 0.006347 0.00014 -0.002748
H(11) 0.042972 0.069333 0.044429 -0.002648 -0.020189 0.002542
H(12) 0.02653 0.053706 0.05351 -0.008781 0.005833 -0.000215
H(13) 0.030045 0.055996 0.024617 -0.00042 0.007889 -0.002368
H(15) 0.060588 0.046717 0.062421 0.008517 0.042794 0.01196
H(16) 0.109825 0.049119 0.072302 0.005225 0.058496 0.036695
H(17) 0.095999 0.022806 0.055068 -0.003105 0.014183 0.010339
H(18) 0.045854 0.029649 0.062989 0.007649 0.011197 -0.00794
H(19) 0.03722 0.032443 0.056718 -0.000035 0.026553 0.001198
H(20A) 0.071169 0.086308 0.266553 -0.057711 -0.053209 -0.005506
H(20B) 0.069611 0.169317 0.056452 -0.009653 0.001987 -0.028902
H(20C) 0.046906 0.17119 0.083503 -0.045318 0.02722 -0.032756
H(22) 0.054848 0.061222 0.076546 0.006472 0.012291 0.021029
H(23) 0.100297 0.063098 0.104309 -0.033691 0.039352 -0.020158
H(24) 0.048897 0.140837 0.085752 -0.036897 0.008494 -0.032491
H(25) 0.050682 0.14812 0.091945 0.023684 -0.010124 0.030791
H(26) 0.080894 0.046788 0.083763 0.013464 0.016166 0.008866

loop_
_atom_site_label
_atom_site_type_symbol
_atom_site_fract_x
_atom_site_fract_y
_atom_site_fract_z
_atom_site_U_iso_or_equiv
_atom_site_occupancy
_atom_site_symmetry_multiplicity
S(1) S 0.672695(13) 0.479346(8) 0.729767(9) 0.028 1 4
P(1) P 0.535280(10) 0.424666(6) 0.781066(7) 0.015 1 4
C(1) C 0.577691(15) 0.422230(12) 0.998268(14) 0.015 1 4
C(2) C 0.523277(14) 0.468622(10) 0.905820(13) 0.014 1 4
C(3) C 0.453328(15) 0.549308(12) 0.907970(15) 0.015 1 4
C(4) C 0.415970(18) 0.607083(13) 0.820043(15) 0.018 1 4
C(5) C 0.33982(5) 0.68074(4) 0.82086(6) 0.021 1 4
C(6) C 0.28985(6) 0.69896(4) 0.90778(7) 0.021 1 4
C(7) C 0.332042(18) 0.650058(13) 0.995714(17) 0.018 1 4
C(8) C 0.377283(17) 0.436451(10) 0.694949(12) 0.016 1 4
C(9) C 0.37008(4) 0.44560(2) 0.59018(3) 0.024 1 4
C(10) C 0.25136(5) 0.44271(3) 0.52012(3) 0.031 1 4
C(11) C 0.14080(5) 0.43024(2) 0.55446(3) 0.029 1 4
C(12) C 0.14774(4) 0.42147(2) 0.65899(3) 0.024 1 4
C(13) C 0.265575(17) 0.424710(11) 0.729370(13) 0.018 1 4
C(14) C 0.541331(16) 0.301825(12) 0.785473(12) 0.016 1 4
C(15) C 0.62305(2) 0.258143(14) 0.735119(15) 0.026 1 4
C(16) C 0.61962(5) 0.16429(3) 0.72624(3) 0.035 1 4
C(17) C 0.53490(4) 0.11443(3) 0.76743(3) 0.03 1 4
C(18) C 0.45317(4) 0.15810(3) 0.81786(3) 0.024 1 4
C(19) C 0.455995(17) 0.251564(12) 0.827125(13) 0.018 1 4
C(20) C 0.83345(12) 0.28692(6) 0.55638(6) 0.043 1 4
C(21) C 0.71601(12) 0.24163(8) 0.49728(6) 0.029 1 4
C(22) C 0.70973(10) 0.14782(8) 0.48914(5) 0.035 1 4
C(23) C 0.59854(8) 0.10468(7) 0.43681(5) 0.045 1 4
C(24) C 0.49194(9) 0.15547(5) 0.39091(5) 0.052 1 4
C(25) C 0.49726(8) 0.24866(8) 0.39807(5) 0.052 1 4
C(26) C 0.60781(11) 0.29198(8) 0.45062(6) 0.039 1 4
H(4) H 0.453685 0.592971 0.753402 0.034 1 4
H(5) H 0.316857 0.724792 0.754033 0.039 1 4
H(6) H 0.219208 0.752025 0.904228 0.04 1 4
H(7) H 0.294516 0.663823 1.062587 0.036 1 4
H(9) H 0.457888 0.454146 0.563815 0.047 1 4
H(10) H 0.246631 0.449601 0.438494 0.058 1 4
H(11) H 0.048371 0.425813 0.499949 0.057 1 4
H(12) H 0.06158 0.411043 0.685595 0.045 1 4
H(13) H 0.268716 0.416924 0.810225 0.037 1 4
H(15) H 0.687567 0.29885 0.701857 0.052 1 4
H(16) H 0.681503 0.129537 0.686318 0.071 1 4
H(17) H 0.53259 0.040783 0.75911 0.059 1 4
H(18) H 0.385415 0.118888 0.849017 0.046 1 4
H(19) H 0.390174 0.284574 0.865595 0.04 1 4
H(20A) H 0.815749 0.352297 0.556801 0.157 1 4
H(20B) H 0.916411 0.273284 0.526362 0.101 1 4
H(20C) H 0.859276 0.263503 0.632352 0.099 1 4
H(22) H 0.791897 0.107692 0.526109 0.065 1 4
H(23) H 0.594953 0.031722 0.436066 0.087 1 4
H(24) H 0.404111 0.120274 0.351881 0.093 1 4
H(25) H 0.411438 0.286755 0.363571 0.101 1 4
H(26) H 0.611743 0.365131 0.456309 0.071 1 4

loop_
_geom_angle_atom_site_label_1
_geom_angle_atom_site_label_2
_geom_angle_atom_site_label_3
_geom_angle
_geom_angle_site_symmetry_1
_geom_angle_site_symmetry_2
_geom_angle_site_symmetry_3
_geom_angle_publ_flag
S(1) P(1) C(2) 113.627(8) 1_555 1_555 1_555 yes
S(1) P(1) C(8) 114.135(8) 1_555 1_555 1_555 yes
S(1) P(1) C(14) 113.674(8) 1_555 1_555 1_555 yes
C(2) P(1) C(8) 106.665(8) 1_555 1_555 1_555 yes
C(2) P(1) C(14) 109.597(9) 1_555 1_555 1_555 yes
C(8) P(1) C(14) 97.872(8) 1_555 1_555 1_555 yes
C(2) C(1) C(3) 119.316(16) 1_555 1_555 3_667 yes
C(2) C(1) C(7) 122.942(18) 1_555 1_555 3_667 yes
C(3) C(1) C(7) 117.678(17) 3_667 1_555 3_667 yes
P(1) C(2) C(1) 121.615(13) 1_555 1_555 1_555 yes
P(1) C(2) C(3) 118.218(13) 1_555 1_555 1_555 yes
C(1) C(2) C(3) 120.123(16) 1_555 1_555 1_555 yes
C(1) C(3) C(2) 120.015(17) 3_667 1_555 1_555 yes
C(1) C(3) C(4) 117.790(17) 3_667 1_555 1_555 yes
C(2) C(3) C(4) 122.140(18) 1_555 1_555 1_555 yes
C(3) C(4) C(5) 121.34(4) 1_555 1_555 1_555 yes
C(3) C(4) H(4) 118.386(19) 1_555 1_555 1_555 yes
C(5) C(4) H(4) 120.20(4) 1_555 1_555 1_555 yes
C(4) C(5) C(6) 120.24(6) 1_555 1_555 1_555 yes
C(4) C(5) H(5) 119.36(8) 1_555 1_555 1_555 yes
C(6) C(5) H(5) 120.40(8) 1_555 1_555 1_555 yes
C(5) C(6) C(7) 119.66(6) 1_555 1_555 1_555 yes
C(5) C(6) H(6) 119.95(8) 1_555 1_555 1_555 yes
C(7) C(6) H(6) 120.39(8) 1_555 1_555 1_555 yes
C(1) C(7) C(6) 121.65(4) 3_667 1_555 1_555 yes
C(1) C(7) H(7) 118.26(2) 3_667 1_555 1_555 yes
C(6) C(7) H(7) 120.04(4) 1_555 1_555 1_555 yes
P(1) C(8) C(9) 117.81(2) 1_555 1_555 1_555 yes
P(1) C(8) C(13) 121.694(13) 1_555 1_555 1_555 yes
C(9) C(8) C(13) 119.95(2) 1_555 1_555 1_555 yes
C(8) C(9) C(10) 119.81(4) 1_555 1_555 1_555 yes
C(8) C(9) H(9) 119.52(3) 1_555 1_555 1_555 yes
C(10) C(9) H(9) 120.67(4) 1_555 1_555 1_555 yes
C(9) C(10) C(11) 120.10(4) 1_555 1_555 1_555 yes
C(9) C(10) H(10) 119.34(5) 1_555 1_555 1_555 yes
C(11) C(10) H(10) 120.56(4) 1_555 1_555 1_555 yes
C(10) C(11) C(12) 120.18(4) 1_555 1_555 1_555 yes
C(10) C(11) H(11) 120.34(4) 1_555 1_555 1_555 yes
C(12) C(11) H(11) 119.48(4) 1_555 1_555 1_555 yes
C(11) C(12) C(13) 120.11(4) 1_555 1_555 1_555 yes
C(11) C(12) H(12) 120.10(4) 1_555 1_555 1_555 yes
C(13) C(12) H(12) 119.79(4) 1_555 1_555 1_555 yes
C(8) C(13) C(12) 119.86(3) 1_555 1_555 1_555 yes
C(8) C(13) H(13) 121.341(15) 1_555 1_555 1_555 yes
C(12) C(13) H(13) 118.79(3) 1_555 1_555 1_555 yes
P(1) C(14) C(15) 118.075(15) 1_555 1_555 1_555 yes
P(1) C(14) C(19) 121.498(13) 1_555 1_555 1_555 yes
C(15) C(14) C(19) 119.982(18) 1_555 1_555 1_555 yes
C(14) C(15) C(16) 119.86(3) 1_555 1_555 1_555 yes
C(14) C(15) H(15) 118.721(18) 1_555 1_555 1_555 yes
C(16) C(15) H(15) 121.41(3) 1_555 1_555 1_555 yes
C(15) C(16) C(17) 120.18(4) 1_555 1_555 1_555 yes
C(15) C(16) H(16) 120.66(5) 1_555 1_555 1_555 yes
C(17) C(16) H(16) 119.15(4) 1_555 1_555 1_555 yes
C(16) C(17) C(18) 119.99(4) 1_555 1_555 1_555 yes
C(16) C(17) H(17) 119.34(4) 1_555 1_555 1_555 yes
C(18) C(17) H(17) 120.68(4) 1_555 1_555 1_555 yes
C(17) C(18) C(19) 120.23(4) 1_555 1_555 1_555 yes
C(17) C(18) H(18) 119.90(4) 1_555 1_555 1_555 yes
C(19) C(18) H(18) 119.87(4) 1_555 1_555 1_555 yes
C(14) C(19) C(18) 119.77(3) 1_555 1_555 1_555 yes
C(14) C(19) H(19) 121.068(16) 1_555 1_555 1_555 yes
C(18) C(19) H(19) 119.15(3) 1_555 1_555 1_555 yes
C(21) C(20) H(20A) 107.76(9) 1_555 1_555 1_555 yes
C(21) C(20) H(20B) 113.02(8) 1_555 1_555 1_555 yes
C(21) C(20) H(20C) 111.39(8) 1_555 1_555 1_555 yes
H(20A) C(20) H(20B) 111.26(9) 1_555 1_555 1_555 yes
H(20A) C(20) H(20C) 108.98(8) 1_555 1_555 1_555 yes
H(20B) C(20) H(20C) 104.40(9) 1_555 1_555 1_555 yes
C(20) C(21) C(22) 120.77(9) 1_555 1_555 1_555 yes
C(20) C(21) C(26) 120.78(10) 1_555 1_555 1_555 yes
C(22) C(21) C(26) 118.43(14) 1_555 1_555 1_555 yes
C(21) C(22) C(23) 121.13(11) 1_555 1_555 1_555 yes
C(21) C(22) H(22) 119.44(11) 1_555 1_555 1_555 yes
C(23) C(22) H(22) 119.40(11) 1_555 1_555 1_555 yes
C(22) C(23) C(24) 119.82(7) 1_555 1_555 1_555 yes
C(22) C(23) H(23) 119.22(9) 1_555 1_555 1_555 yes
C(24) C(23) H(23) 120.88(7) 1_555 1_555 1_555 yes
C(23) C(24) C(25) 119.56(6) 1_555 1_555 1_555 yes
C(23) C(24) H(24) 118.86(6) 1_555 1_555 1_555 yes
C(25) C(24) H(24) 121.55(6) 1_555 1_555 1_555 yes
C(24) C(25) C(26) 120.82(7) 1_555 1_555 1_555 yes
C(24) C(25) H(25) 118.07(8) 1_555 1_555 1_555 yes
C(26) C(25) H(25) 121.08(11) 1_555 1_555 1_555 yes
C(21) C(26) C(25) 120.24(12) 1_555 1_555 1_555 yes
C(21) C(26) H(26) 119.04(12) 1_555 1_555 1_555 yes
C(25) C(26) H(26) 120.72(11) 1_555 1_555 1_555 yes

loop_
_geom_bond_atom_site_label_1
_geom_bond_atom_site_label_2
_geom_bond_distance
_geom_bond_site_symmetry_1
_geom_bond_site_symmetry_2
_geom_bond_publ_flag
S(1) P(1) 1.95032(18) 1_555 1_555 yes
P(1) C(2) 1.8284(2) 1_555 1_555 yes
P(1) C(8) 1.8224(2) 1_555 1_555 yes
P(1) C(14) 1.8189(2) 1_555 1_555 yes
C(1) C(2) 1.4160(2) 1_555 1_555 yes
C(1) C(3) 1.4392(3) 1_555 3_667 yes
C(1) C(7) 1.4344(3) 1_555 3_667 yes
C(2) C(3) 1.4154(2) 1_555 1_555 yes
C(3) C(4) 1.4341(3) 1_555 1_555 yes
C(4) C(5) 1.3654(8) 1_555 1_555 yes
C(4) H(4) 1.0867(2) 1_555 1_555 yes
C(5) C(6) 1.4216(11) 1_555 1_555 yes
C(5) H(5) 1.0879(7) 1_555 1_555 yes
C(6) C(7) 1.3657(8) 1_555 1_555 yes
C(6) H(6) 1.0862(7) 1_555 1_555 yes
C(7) H(7) 1.0874(2) 1_555 1_555 yes
C(8) C(9) 1.3954(4) 1_555 1_555 yes
C(8) C(13) 1.3984(2) 1_555 1_555 yes
C(9) C(10) 1.3949(6) 1_555 1_555 yes
C(9) H(9) 1.0931(4) 1_555 1_555 yes
C(10) C(11) 1.3877(7) 1_555 1_555 yes
C(10) H(10) 1.0886(5) 1_555 1_555 yes
C(11) C(12) 1.3923(6) 1_555 1_555 yes
C(11) H(11) 1.0872(5) 1_555 1_555 yes
C(12) C(13) 1.3898(4) 1_555 1_555 yes
C(12) H(12) 1.0817(5) 1_555 1_555 yes
C(13) H(13) 1.08310(18) 1_555 1_555 yes
C(14) C(15) 1.3899(2) 1_555 1_555 yes
C(14) C(19) 1.3981(2) 1_555 1_555 yes
C(15) C(16) 1.3933(5) 1_555 1_555 yes
C(15) H(15) 1.0920(2) 1_555 1_555 yes
C(16) C(17) 1.3864(7) 1_555 1_555 yes
C(16) H(16) 1.0796(5) 1_555 1_555 yes
C(17) C(18) 1.3907(6) 1_555 1_555 yes
C(17) H(17) 1.0948(5) 1_555 1_555 yes
C(18) C(19) 1.3880(4) 1_555 1_555 yes
C(18) H(18) 1.0904(5) 1_555 1_555 yes
C(19) H(19) 1.08710(19) 1_555 1_555 yes
C(20) C(21) 1.4826(18) 1_555 1_555 yes
C(20) H(20A) 0.9860(7) 1_555 1_555 yes
C(20) H(20B) 1.0830(7) 1_555 1_555 yes
C(20) H(20C) 1.0490(7) 1_555 1_555 yes
C(21) C(22) 1.3924(17) 1_555 1_555 yes
C(21) C(26) 1.3985(15) 1_555 1_555 yes
C(22) C(23) 1.3900(16) 1_555 1_555 yes
C(22) H(22) 1.0825(11) 1_555 1_555 yes
C(23) C(24) 1.3870(14) 1_555 1_555 yes
C(23) H(23) 1.0800(11) 1_555 1_555 yes
C(24) C(25) 1.3822(15) 1_555 1_555 yes
C(24) H(24) 1.0970(11) 1_555 1_555 yes
C(25) C(26) 1.3871(16) 1_555 1_555 yes
C(25) H(25) 1.0870(10) 1_555 1_555 yes
C(26) H(26) 1.0850(12) 1_555 1_555 yes

loop_
_atom_site_anharm_gc_c_label
_atom_site_anharm_gc_c_111
_atom_site_anharm_gc_c_222
_atom_site_anharm_gc_c_333
_atom_site_anharm_gc_c_112
_atom_site_anharm_gc_c_122
_atom_site_anharm_gc_c_113
_atom_site_anharm_gc_c_133
_atom_site_anharm_gc_c_223
_atom_site_anharm_gc_c_233
_atom_site_anharm_gc_c_123
S(1) 0.000015(13) -0.000011(5) 0.000086(7) 0.000005(5) 0.000028(4) 0.000034(6) 0.000074(5) 0.000045(3) 0.000027(4) -0.000011(3)
P(1) 0.000012(9) 0.000009(3) -0.000018(4) 0.000014(3) 0.000003(2) 0.000000(4) -0.000004(3) -0.0000014(19) 0.000015(2) 0.0000099(18)
C(5) 0.00010(5) -0.000016(14) 0.00010(3) 0.000021(16) -0.000015(10) 0.000053(19) -0.000099(14) 0.000000(9) 0.000002(10) 0.000041(8)
C(6) -0.00005(4) -0.000007(13) 0.00009(3) -0.000011(15) -0.000040(10) 0.000022(19) -0.000120(15) 0.000028(9) -0.000020(10) 0.000049(8)
C(9) 0.00062(5) -0.000050(13) -0.000061(16) 0.000063(18) 0.000107(12) 0.00011(2) -0.000022(13) 0.000020(8) -0.000007(8) 0.000024(8)
C(10) 0.00097(7) 0.000050(16) 0.000055(18) 0.00025(2) 0.000150(16) -0.00009(2) -0.000089(15) 0.000019(10) -0.000002(9) 0.000006(10)
C(11) 0.00075(5) 0.000087(14) 0.00013(2) 0.000226(19) 0.000153(13) -0.00035(2) 0.000020(16) -0.000043(10) 0.000043(11) -0.000119(10)
C(12) 0.00005(4) 0.000048(12) 0.00003(2) 0.000045(14) 0.000044(10) -0.000153(16) 0.000072(14) -0.000050(9) 0.000071(11) -0.000049(9)
C(16) -0.00104(9) 0.000050(15) 0.00001(3) -0.00004(3) 0.000029(17) -0.00026(4) -0.00013(3) 0.000007(10) 0.000016(13) 0.000044(15)
C(17) -0.00087(8) 0.000071(13) 0.00006(2) 0.00010(2) 0.000086(13) -0.00026(3) -0.000094(18) 0.000014(8) 0.000002(11) -0.000027(11)
C(18) -0.00019(4) 0.000033(11) -0.00013(2) 0.000065(15) 0.000016(9) -0.000099(19) 0.000098(15) 0.000027(8) 0.000024(9) -0.000023(8)
C(20) -0.00163(10) -0.00035(4) -0.00118(4) 0.00076(3) -0.00056(3) -0.00094(4) -0.00088(4) -0.00019(2) 0.00037(2) 0.00064(2)
C(21) -0.00021(8) 0.00001(3) -0.00002(3) 0.00017(3) -0.00001(2) -0.00023(3) -0.00007(2) -0.000036(15) 0.000073(16) 0.000114(14)
C(22) -0.00059(9) 0.00005(4) 0.00017(3) -0.00003(3) 0.00002(2) 0.00004(4) 0.00014(3) 0.000070(17) 0.00013(2) 0.000142(16)
C(23) -0.00074(10) -0.00016(4) 0.00052(4) -0.00006(4) 0.00010(3) 0.00014(5) 0.00042(4) 0.00030(2) -0.00009(3) -0.00005(2)
C(24) 0.00048(9) -0.00072(7) 0.00073(4) 0.00014(4) 0.00003(4) -0.00001(4) 0.00020(3) 0.00087(3) -0.00054(3) -0.00004(3)
C(25) 0.00017(8) -0.00115(8) 0.00047(4) -0.00033(4) -0.00033(4) -0.00017(4) 0.00002(3) 0.00046(3) -0.00042(3) 0.00042(2)
C(26) -0.00102(10) 0.00003(4) -0.00004(4) -0.00013(4) -0.00025(3) -0.00063(4) -0.00023(3) -0.000117(19) -0.00010(2) 0.000127(19)

loop_
_atom_site_anharm_gc_d_label
_atom_site_anharm_gc_d_1111
_atom_site_anharm_gc_d_2222
_atom_site_anharm_gc_d_3333
_atom_site_anharm_gc_d_1112
_atom_site_anharm_gc_d_1222
_atom_site_anharm_gc_d_1113
_atom_site_anharm_gc_d_1333
_atom_site_anharm_gc_d_2223
_atom_site_anharm_gc_d_2333
_atom_site_anharm_gc_d_1122
_atom_site_anharm_gc_d_1133
_atom_site_anharm_gc_d_2233
_atom_site_anharm_gc_d_1123
_atom_site_anharm_gc_d_1223
_atom_site_anharm_gc_d_1233
S(1) 0.000009(8) 0.000021(2) 0.000001(4) 0.000012(3) -0.0000032(16) -0.000034(4) -0.000009(3) 0.0000033(13) 0.0000009(17) 0.0000036(16) -0.000015(3) 0.0000040(12) 0.0000039(15) 0.0000007(10) 0.0000023(12)
P(1) 0.000007(5) 0.0000233(14) 0.000006(2) -0.0000027(19) -0.0000028(10) -0.000017(2) -0.0000075(13) 0.0000005(8) -0.0000008(10) 0.0000072(10) -0.0000053(13) 0.0000062(6) 0.0000019(9) 0.0000022(5) -0.0000003(7)

_cod_database_fobs_code 2108415
